data_4317650
loop_
_publ_author_name
'Berthold Kersting'
'Gunther Steinfeld'

_publ_contact_author_address
; Institut fuer Anorganische und Analytische Chemie
   Universit\"at Freiburg, Albertstr. 21
   79104 Freiburg
   Germany
;
_publ_contact_author_email kerstber@sun2.ruf.uni-freiburg.de
_publ_contact_author_fax '+49/(0)761/203 5987'
_publ_contact_author_name 'Dr Berthold Kersting'
_publ_contact_author_phone '+49/(0)761/203 6129'
_publ_section_title
;
 Carboxylate and Alkyl Carbonate Coordination at the Hydrophobic Binding
 Site of Redox-Active Dicobalt Amine Thiophenolate Complexes
;
_journal_name_full 'Inorganic Chemistry'
_journal_page_first 1140
_journal_page_last 1150
_journal_paper_doi 10.1021/ic011004n
_journal_volume 41
_journal_year 2002
_chemical_compound_source
;
  Crystals were grown by slow evaporation from an
  acetonitrile/ethanol mixed solvent system
;
_chemical_formula_sum 'C75 H97 B Co2 N8 O2 S2'
_chemical_formula_weight 1335.40
_chemical_melting_point ?
_space_group_IT_number 2
_symmetry_cell_setting triclinic
_symmetry_space_group_name_Hall '-P 1'
_symmetry_space_group_name_H-M 'P -1'
_atom_sites_solution_hydrogens geom
_atom_sites_solution_primary direct
_atom_sites_solution_secondary difmap
_cell_angle_alpha 74.69(3)
_cell_angle_beta 83.59(3)
_cell_angle_gamma 78.59(3)
_cell_formula_units_Z 2
_cell_length_a 13.191(3)
_cell_length_b 15.164(3)
_cell_length_c 19.734(4)
_cell_measurement_temperature 210(2)
_cell_volume 3724.7(15)
_computing_cell_refinement SMART
_computing_data_collection SMART
_computing_data_reduction SAINT
_computing_molecular_graphics 'ORTEP3 (FARRUGIA)'
_computing_structure_refinement 'SHELXL-93 (Sheldrick, 1993)'
_computing_structure_solution 'SHELXS-86 (Sheldrick, 1990)'
_diffrn_ambient_temperature 210(2)
_diffrn_measurement_device 'BRUKER CCD'
_diffrn_measurement_method 'Procedure Multirun in SMART'
_diffrn_radiation_monochromator graphite
_diffrn_radiation_source 'fine-focus sealed tube'
_diffrn_radiation_type MoK\a
_diffrn_radiation_wavelength 0.71073
_diffrn_reflns_av_R_equivalents 0.0210
_diffrn_reflns_av_sigmaI/netI 0.0499
_diffrn_reflns_limit_h_max 17
_diffrn_reflns_limit_h_min -17
_diffrn_reflns_limit_k_max 19
_diffrn_reflns_limit_k_min -19
_diffrn_reflns_limit_l_max 25
_diffrn_reflns_limit_l_min -26
_diffrn_reflns_number 33767
_diffrn_reflns_theta_max 28.31
_diffrn_reflns_theta_min 1.41
_exptl_absorpt_coefficient_mu 0.550
_exptl_absorpt_correction_T_max 0.86
_exptl_absorpt_correction_T_min 1.00
_exptl_absorpt_correction_type SADABS
_exptl_crystal_colour 'pale red'
_exptl_crystal_density_diffrn 1.191
_exptl_crystal_density_meas ?
_exptl_crystal_description block
_exptl_crystal_F_000 1420
_exptl_crystal_size_max 0.37
_exptl_crystal_size_mid 0.35
_exptl_crystal_size_min 0.35
_refine_diff_density_max 1.250
_refine_diff_density_min -0.838
_refine_diff_density_rms 0.134
_refine_ls_extinction_method none
_refine_ls_goodness_of_fit_all 0.764
_refine_ls_goodness_of_fit_obs 0.804
_refine_ls_hydrogen_treatment 'riding model'
_refine_ls_matrix_type full
_refine_ls_number_parameters 766
_refine_ls_number_reflns 17419
_refine_ls_number_restraints 0
_refine_ls_restrained_S_all 0.764
_refine_ls_restrained_S_obs 0.804
_refine_ls_R_factor_all 0.0814
_refine_ls_R_factor_obs 0.0564
_refine_ls_shift/esd_max -0.001
_refine_ls_shift/esd_mean 0.000
_refine_ls_structure_factor_coef Fsqd
_refine_ls_weighting_details 'w=1/[\s^2^(Fo^2^)+(0.2016P)^2^+2.5673P] where P=(Fo^2^+2Fc^2^)/3'
_refine_ls_weighting_scheme calc
_refine_ls_wR_factor_all 0.2211
_refine_ls_wR_factor_obs 0.1927
_reflns_number_observed 11957
_reflns_number_total 17419
_reflns_observed_criterion >2sigma(I)
_cod_data_source_file ic011004n_4.cif
_cod_data_source_block 5
_cod_depositor_comments
;
The following automatic conversions were performed:

'_chemical_melting_point' value 'not determined' was changed to '?' -
the value is undefined or not given.

Automatic conversion script
Id: cif_fix_values 1569 2011-02-09 13:29:24Z adriana 

The following automatic conversions were performed:

'_exptl_crystal_density_meas' value 'not determined' was changed to
'?' - the value is perceived as not measured.

Automatic conversion script
Id: cif_fix_values 3008 2015-01-20 13:52:24Z robertas 

The following automatic conversions were performed:

'_refine_ls_weighting_scheme' value 'calc
w=1/[\s^2^(Fo^2^)+(0.2016P)^2^+2.5673P] where P=(Fo^2^+2Fc^2^)/3' was
changed to 'calc'. New tag '_refine_ls_weighting_details' was
created. The value of the new tag was set to
'w=1/[\s^2^(Fo^2^)+(0.2016P)^2^+2.5673P] where P=(Fo^2^+2Fc^2^)/3'.

Automatic conversion script
Id: cif_fix_values 3143 2015-03-26 13:38:13Z robertas 
;
_cod_original_cell_volume 3724.7(14)
_cod_database_code 4317650

loop_
_symmetry_equiv_pos_as_xyz
'x, y, z'
'-x, -y, -z'

loop_
_atom_site_aniso_label
_atom_site_aniso_U_11
_atom_site_aniso_U_22
_atom_site_aniso_U_33
_atom_site_aniso_U_23
_atom_site_aniso_U_13
_atom_site_aniso_U_12
Co1 0.0256(2) 0.0303(2) 0.0300(2) -0.0070(2) 0.0007(2) -0.0024(2)
Co2 0.0290(2) 0.0338(2) 0.0245(2) -0.0039(2) -0.0002(2) -0.0105(2)
S1 0.0264(4) 0.0352(4) 0.0299(4) -0.0082(3) 0.0012(3) -0.0080(3)
S2 0.0277(4) 0.0414(4) 0.0309(4) -0.0076(3) -0.0017(3) -0.0091(3)
O1 0.0337(11) 0.0305(11) 0.0330(11) -0.0074(9) 0.0037(9) -0.0043(9)
O2 0.0405(12) 0.0330(11) 0.0314(11) -0.0066(9) 0.0042(9) -0.0060(9)
N1 0.0347(14) 0.0298(13) 0.0335(13) -0.0070(11) 0.0015(11) -0.0062(10)
N2 0.0337(14) 0.0375(15) 0.040(2) -0.0113(12) 0.0015(12) 0.0036(11)
N3 0.0318(14) 0.0385(15) 0.0347(14) -0.0036(11) -0.0039(11) -0.0042(11)
N4 0.0398(15) 0.0382(15) 0.0300(13) -0.0051(11) -0.0041(11) -0.0115(12)
N5 0.045(2) 0.042(2) 0.0272(13) -0.0080(11) 0.0053(11) -0.0194(13)
N6 0.0396(15) 0.0346(14) 0.0370(14) -0.0007(11) -0.0076(12) -0.0122(12)
C1 0.0274(14) 0.0329(15) 0.0311(14) -0.0105(12) -0.0004(11) -0.0087(11)
C2 0.0296(15) 0.033(2) 0.0333(15) -0.0098(12) -0.0007(12) -0.0108(12)
C3 0.032(2) 0.041(2) 0.038(2) -0.0101(14) 0.0014(13) -0.0137(13)
C4 0.0259(15) 0.044(2) 0.041(2) -0.0158(14) -0.0013(12) -0.0078(13)
C5 0.029(2) 0.037(2) 0.042(2) -0.0105(14) -0.0070(13) -0.0044(12)
C6 0.0287(15) 0.034(2) 0.036(2) -0.0074(13) -0.0060(12) -0.0080(12)
C7 0.034(2) 0.031(2) 0.039(2) -0.0092(13) -0.0018(13) -0.0099(12)
C8 0.045(2) 0.045(2) 0.036(2) -0.0062(15) 0.0057(14) -0.016(2)
C9 0.049(2) 0.027(2) 0.047(2) -0.0083(14) -0.003(2) -0.0046(14)
C10 0.045(2) 0.040(2) 0.055(2) -0.021(2) -0.002(2) 0.003(2)
C11 0.045(2) 0.054(2) 0.055(2) -0.015(2) 0.015(2) 0.006(2)
C12 0.039(2) 0.042(2) 0.061(2) -0.014(2) -0.008(2) 0.0092(15)
C13 0.047(2) 0.037(2) 0.046(2) 0.0003(15) -0.010(2) -0.004(2)
C14 0.044(2) 0.055(2) 0.035(2) -0.005(2) 0.0005(15) -0.014(2)
C15 0.030(2) 0.045(2) 0.040(2) -0.0027(15) -0.0070(13) -0.0045(14)
C16 0.0267(15) 0.049(2) 0.0307(15) -0.0066(14) -0.0026(12) -0.0092(13)
C17 0.0231(14) 0.044(2) 0.0307(15) -0.0056(13) -0.0011(11) -0.0088(12)
C18 0.0284(15) 0.047(2) 0.0310(15) -0.0073(13) 0.0000(12) -0.0144(13)
C19 0.039(2) 0.050(2) 0.034(2) -0.0109(15) 0.0010(14) -0.016(2)
C20 0.043(2) 0.060(2) 0.031(2) -0.011(2) -0.0001(14) -0.018(2)
C21 0.039(2) 0.055(2) 0.030(2) -0.0024(15) -0.0038(13) -0.013(2)
C22 0.039(2) 0.046(2) 0.032(2) -0.0061(14) -0.0044(13) -0.0180(15)
C23 0.060(2) 0.045(2) 0.047(2) -0.019(2) -0.007(2) -0.010(2)
C24 0.058(2) 0.043(2) 0.035(2) -0.0004(15) -0.010(2) -0.022(2)
C25 0.048(2) 0.052(2) 0.032(2) -0.0028(15) 0.0011(14) -0.027(2)
C26 0.072(3) 0.055(2) 0.048(2) -0.016(2) 0.029(2) -0.021(2)
C27 0.061(2) 0.068(3) 0.026(2) -0.002(2) 0.000(2) -0.038(2)
C28 0.057(2) 0.050(2) 0.043(2) 0.014(2) -0.021(2) -0.025(2)
C29 0.047(2) 0.037(2) 0.064(2) -0.011(2) -0.017(2) -0.002(2)
C30 0.035(2) 0.038(2) 0.036(2) -0.0041(13) -0.0091(13) -0.0118(13)
C31 0.029(2) 0.057(2) 0.055(2) -0.023(2) 0.0039(15) -0.0094(15)
C32 0.030(2) 0.066(3) 0.104(4) -0.033(3) 0.009(2) -0.015(2)
C33 0.039(2) 0.059(3) 0.097(4) -0.031(3) 0.007(2) -0.001(2)
C34 0.052(3) 0.157(6) 0.057(3) -0.041(3) 0.009(2) 0.002(3)
C35 0.085(3) 0.073(3) 0.035(2) -0.019(2) 0.004(2) -0.029(3)
C39 0.034(2) 0.032(2) 0.0270(14) -0.0076(12) -0.0001(12) -0.0015(12)
C40 0.063(3) 0.041(2) 0.041(2) -0.002(2) 0.016(2) 0.003(2)
C41 0.056(2) 0.052(2) 0.048(2) -0.010(2) 0.003(2) -0.003(2)
C42 0.067(3) 0.053(2) 0.039(2) -0.005(2) -0.002(2) -0.004(2)
C43 0.059(3) 0.069(3) 0.048(2) -0.016(2) 0.006(2) -0.006(2)
C44 0.057(3) 0.085(4) 0.051(2) -0.015(2) 0.007(2) 0.002(2)
C45 0.089(4) 0.074(3) 0.050(3) -0.018(2) 0.010(2) 0.018(3)
C46 0.115(5) 0.056(3) 0.074(3) -0.026(3) 0.002(3) 0.007(3)
C47 0.084(4) 0.062(3) 0.055(3) -0.010(2) 0.014(2) 0.007(3)
B 0.033(2) 0.034(2) 0.033(2) -0.0100(14) 0.0003(14) -0.0063(14)
C101 0.033(2) 0.044(2) 0.031(2) -0.0120(14) 0.0039(12) -0.0010(13)
C102 0.039(2) 0.063(2) 0.047(2) -0.022(2) 0.006(2) -0.015(2)
C103 0.051(2) 0.083(3) 0.054(2) -0.025(2) 0.013(2) -0.033(2)
C104 0.084(3) 0.071(3) 0.050(2) -0.009(2) 0.003(2) -0.048(3)
C105 0.076(3) 0.047(2) 0.062(3) -0.001(2) -0.017(2) -0.026(2)
C106 0.048(2) 0.045(2) 0.049(2) -0.001(2) -0.009(2) -0.017(2)
C201 0.035(2) 0.0288(15) 0.033(2) -0.0072(12) 0.0006(12) -0.0065(12)
C202 0.037(2) 0.039(2) 0.035(2) -0.0114(14) 0.0002(13) -0.0070(13)
C203 0.050(2) 0.035(2) 0.036(2) -0.0131(14) 0.0066(15) -0.0037(14)
C204 0.039(2) 0.038(2) 0.044(2) -0.0105(15) 0.0081(15) -0.0007(14)
C205 0.035(2) 0.048(2) 0.047(2) -0.012(2) 0.0018(15) -0.0111(15)
C206 0.039(2) 0.040(2) 0.041(2) -0.0162(14) 0.0029(14) -0.0116(14)
C301 0.035(2) 0.038(2) 0.032(2) -0.0085(13) 0.0026(13) -0.0104(13)
C302 0.046(2) 0.043(2) 0.037(2) -0.0095(15) -0.0035(15) -0.005(2)
C303 0.057(2) 0.064(3) 0.038(2) -0.011(2) -0.009(2) -0.016(2)
C304 0.070(3) 0.075(3) 0.042(2) -0.030(2) 0.006(2) -0.028(2)
C305 0.061(2) 0.057(2) 0.045(2) -0.027(2) 0.011(2) -0.012(2)
C306 0.041(2) 0.044(2) 0.039(2) -0.0136(15) 0.0041(14) -0.0066(15)
C401 0.039(2) 0.043(2) 0.0299(15) -0.0097(13) -0.0004(13) -0.0132(14)
C402 0.048(2) 0.052(2) 0.041(2) -0.013(2) -0.006(2) 0.002(2)
C403 0.059(3) 0.073(3) 0.043(2) -0.012(2) -0.015(2) 0.007(2)
C404 0.067(3) 0.063(3) 0.044(2) 0.000(2) -0.002(2) 0.012(2)
C405 0.068(3) 0.045(2) 0.045(2) -0.003(2) 0.005(2) -0.005(2)
C406 0.045(2) 0.046(2) 0.041(2) -0.006(2) 0.003(2) -0.006(2)

loop_
_atom_site_label
_atom_site_type_symbol
_atom_site_fract_x
_atom_site_fract_y
_atom_site_fract_z
_atom_site_U_iso_or_equiv
_atom_site_thermal_displace_type
_atom_site_occupancy
_atom_site_calc_flag
_atom_site_refinement_flags
_atom_site_disorder_group
Co1 Co 0.07872(3) 0.39663(3) 0.24393(2) 0.02927(12) Uani 1 d . .
Co2 Co 0.05309(3) 0.61928(3) 0.13656(2) 0.02915(12) Uani 1 d . .
S1 S 0.01045(6) 0.46692(5) 0.12383(4) 0.0303(2) Uani 1 d . .
S2 S 0.19724(6) 0.50938(6) 0.19678(4) 0.0332(2) Uani 1 d . .
O1 O -0.0309(2) 0.47810(15) 0.29106(11) 0.0331(5) Uani 1 d . .
O2 O -0.0406(2) 0.6239(2) 0.22442(12) 0.0358(5) Uani 1 d . .
N1 N -0.0381(2) 0.2918(2) 0.26816(14) 0.0331(6) Uani 1 d . .
N2 N 0.1803(2) 0.2716(2) 0.2232(2) 0.0386(6) Uani 1 d . .
N3 N 0.1613(2) 0.3469(2) 0.34643(15) 0.0362(6) Uani 1 d . .
N4 N 0.1213(2) 0.7408(2) 0.15374(14) 0.0358(6) Uani 1 d . .
N5 N 0.1316(2) 0.6627(2) 0.03232(14) 0.0371(6) Uani 1 d . .
N6 N -0.0890(2) 0.7011(2) 0.07342(15) 0.0374(6) Uani 1 d . .
C1 C -0.1243(2) 0.4837(2) 0.1461(2) 0.0296(6) Uani 1 d . .
C2 C -0.1703(2) 0.4135(2) 0.1926(2) 0.0309(6) Uani 1 d . .
C3 C -0.2737(3) 0.4324(2) 0.2158(2) 0.0360(7) Uani 1 d . .
H3 H -0.3030(3) 0.3853(2) 0.2471(2) 0.043 Uiso 1 calc R .
C4 C -0.3351(2) 0.5195(2) 0.1938(2) 0.0358(7) Uani 1 d . .
C5 C -0.2914(2) 0.5846(2) 0.1422(2) 0.0356(7) Uani 1 d . .
H5 H -0.3322(2) 0.6417(2) 0.1237(2) 0.043 Uiso 1 calc R .
C6 C -0.1877(2) 0.5678(2) 0.1167(2) 0.0325(6) Uani 1 d . .
C7 C -0.1116(3) 0.3155(2) 0.2109(2) 0.0341(7) Uani 1 d . .
H7A H -0.1615(3) 0.2739(2) 0.2245(2) 0.041 Uiso 1 calc R .
H7B H -0.0727(3) 0.3032(2) 0.1687(2) 0.041 Uiso 1 calc R .
C8 C -0.1012(3) 0.2853(3) 0.3357(2) 0.0423(8) Uani 1 d . .
H8A H -0.1401(3) 0.3455(3) 0.3371(2) 0.063 Uiso 1 calc R .
H8B H -0.0563(3) 0.2634(3) 0.3741(2) 0.063 Uiso 1 calc R .
H8C H -0.1479(3) 0.2428(3) 0.3398(2) 0.063 Uiso 1 calc R .
C9 C 0.0245(3) 0.1999(2) 0.2665(2) 0.0415(8) Uani 1 d . .
H9A H -0.0189(3) 0.1609(2) 0.2563(2) 0.050 Uiso 1 calc R .
H9B H 0.0519(3) 0.1699(2) 0.3122(2) 0.050 Uiso 1 calc R .
C10 C 0.1127(3) 0.2105(3) 0.2111(2) 0.0463(9) Uani 1 d . .
H10A H 0.1537(3) 0.1498(3) 0.2113(2) 0.056 Uiso 1 calc R .
H10B H 0.0848(3) 0.2364(3) 0.1651(2) 0.056 Uiso 1 calc R .
C11 C 0.2513(3) 0.2933(3) 0.1590(2) 0.0546(10) Uani 1 d . .
H11A H 0.2972(3) 0.3316(3) 0.1660(2) 0.082 Uiso 1 calc R .
H11B H 0.2113(3) 0.3258(3) 0.1193(2) 0.082 Uiso 1 calc R .
H11C H 0.2911(3) 0.2366(3) 0.1505(2) 0.082 Uiso 1 calc R .
C12 C 0.2436(3) 0.2247(3) 0.2851(2) 0.0489(9) Uani 1 d . .
H12A H 0.3110(3) 0.2434(3) 0.2757(2) 0.059 Uiso 1 calc R .
H12B H 0.2542(3) 0.1581(3) 0.2906(2) 0.059 Uiso 1 calc R .
C13 C 0.1955(3) 0.2461(3) 0.3535(2) 0.0453(8) Uani 1 d . .
H13A H 0.1364(3) 0.2149(3) 0.3690(2) 0.054 Uiso 1 calc R .
H13B H 0.2456(3) 0.2220(3) 0.3893(2) 0.054 Uiso 1 calc R .
C14 C 0.0989(3) 0.3619(3) 0.4101(2) 0.0454(8) Uani 1 d . .
H14A H 0.0779(3) 0.4274(3) 0.4060(2) 0.068 Uiso 1 calc R .
H14B H 0.1393(3) 0.3347(3) 0.4504(2) 0.068 Uiso 1 calc R .
H14C H 0.0386(3) 0.3335(3) 0.4156(2) 0.068 Uiso 1 calc R .
C15 C 0.2564(3) 0.3878(2) 0.3420(2) 0.0397(7) Uani 1 d . .
H15A H 0.3009(3) 0.3737(2) 0.3023(2) 0.048 Uiso 1 calc R .
H15B H 0.2932(3) 0.3573(2) 0.3842(2) 0.048 Uiso 1 calc R .
C16 C 0.2392(2) 0.4906(2) 0.3341(2) 0.0356(7) Uani 1 d . .
C17 C 0.2179(2) 0.5521(2) 0.2680(2) 0.0329(6) Uani 1 d . .
C18 C 0.2215(2) 0.6461(2) 0.2593(2) 0.0351(7) Uani 1 d . .
C19 C 0.2360(3) 0.6782(3) 0.3166(2) 0.0403(7) Uani 1 d . .
H19 H 0.2362(3) 0.7411(3) 0.3101(2) 0.048 Uiso 1 calc R .
C20 C 0.2503(3) 0.6196(3) 0.3832(2) 0.0438(8) Uani 1 d . .
C21 C 0.2530(3) 0.5255(3) 0.3898(2) 0.0422(8) Uani 1 d . .
H21 H 0.2645(3) 0.4844(3) 0.4335(2) 0.051 Uiso 1 calc R .
C22 C 0.2224(3) 0.7093(3) 0.1867(2) 0.0381(7) Uani 1 d . .
H22A H 0.2490(3) 0.7638(3) 0.1886(2) 0.046 Uiso 1 calc R .
H22B H 0.2706(3) 0.6776(3) 0.1563(2) 0.046 Uiso 1 calc R .
C23 C 0.0541(3) 0.8002(3) 0.1951(2) 0.0488(9) Uani 1 d . .
H23A H 0.0420(3) 0.7642(3) 0.2422(2) 0.073 Uiso 1 calc R .
H23B H -0.0108(3) 0.8245(3) 0.1737(2) 0.073 Uiso 1 calc R .
H23C H 0.0873(3) 0.8506(3) 0.1963(2) 0.073 Uiso 1 calc R .
C24 C 0.1407(3) 0.7966(3) 0.0813(2) 0.0444(8) Uani 1 d . .
H24A H 0.1855(3) 0.8398(3) 0.0823(2) 0.053 Uiso 1 calc R .
H24B H 0.0755(3) 0.8326(3) 0.0634(2) 0.053 Uiso 1 calc R .
C25 C 0.1902(3) 0.7367(3) 0.0326(2) 0.0433(8) Uani 1 d . .
H25A H 0.1960(3) 0.7756(3) -0.0149(2) 0.052 Uiso 1 calc R .
H25B H 0.2597(3) 0.7081(3) 0.0465(2) 0.052 Uiso 1 calc R .
C26 C 0.2042(4) 0.5856(3) 0.0118(2) 0.0588(11) Uani 1 d . .
H26A H 0.2580(4) 0.5627(3) 0.0443(2) 0.088 Uiso 1 calc R .
H26B H 0.2343(4) 0.6072(3) -0.0348(2) 0.088 Uiso 1 calc R .
H26C H 0.1676(4) 0.5365(3) 0.0125(2) 0.088 Uiso 1 calc R .
C27 C 0.0512(3) 0.6975(3) -0.0198(2) 0.0499(10) Uani 1 d . .
H27A H 0.0325(3) 0.6448(3) -0.0316(2) 0.060 Uiso 1 calc R .
H27B H 0.0803(3) 0.7351(3) -0.0624(2) 0.060 Uiso 1 calc R .
C28 C -0.0452(3) 0.7542(3) 0.0055(2) 0.0513(10) Uani 1 d . .
H28A H -0.0289(3) 0.8111(3) 0.0118(2) 0.062 Uiso 1 calc R .
H28B H -0.0962(3) 0.7709(3) -0.0295(2) 0.062 Uiso 1 calc R .
C29 C -0.1623(3) 0.7648(3) 0.1076(2) 0.0494(9) Uani 1 d . .
H29A H -0.1889(3) 0.7305(3) 0.1519(2) 0.074 Uiso 1 calc R .
H29B H -0.2184(3) 0.7947(3) 0.0779(2) 0.074 Uiso 1 calc R .
H29C H -0.1274(3) 0.8108(3) 0.1153(2) 0.074 Uiso 1 calc R .
C30 C -0.1478(3) 0.6365(2) 0.0556(2) 0.0358(7) Uani 1 d . .
H30A H -0.2062(3) 0.6733(2) 0.0293(2) 0.043 Uiso 1 calc R .
H30B H -0.1032(3) 0.6027(2) 0.0249(2) 0.043 Uiso 1 calc R .
C31 C -0.4465(3) 0.5396(3) 0.2246(2) 0.0454(8) Uani 1 d . .
C32 C -0.5108(3) 0.4778(3) 0.2051(3) 0.0646(13) Uani 1 d . .
H32A H -0.4791(3) 0.4139(3) 0.2213(3) 0.097 Uiso 1 calc R .
H32B H -0.5142(3) 0.4932(3) 0.1549(3) 0.097 Uiso 1 calc R .
H32C H -0.5795(3) 0.4875(3) 0.2269(3) 0.097 Uiso 1 calc R .
C33 C -0.4975(3) 0.6400(3) 0.1968(3) 0.0650(12) Uani 1 d . .
H33A H -0.4551(3) 0.6805(3) 0.2049(3) 0.097 Uiso 1 calc R .
H33B H -0.5645(3) 0.6511(3) 0.2207(3) 0.097 Uiso 1 calc R .
H33C H -0.5050(3) 0.6520(3) 0.1472(3) 0.097 Uiso 1 calc R .
C34 C -0.4468(4) 0.5179(5) 0.3050(3) 0.090(2) Uani 1 d . .
H34A H -0.4174(4) 0.4538(5) 0.3230(3) 0.135 Uiso 1 calc R .
H34B H -0.5167(4) 0.5299(5) 0.3244(3) 0.135 Uiso 1 calc R .
H34C H -0.4064(4) 0.5565(5) 0.3178(3) 0.135 Uiso 1 calc R .
C35 C 0.2655(4) 0.6546(4) 0.4468(2) 0.0619(12) Uani 1 d . .
C36 C 0.2641(6) 0.7551(5) 0.4307(4) 0.102(2) Uiso 1 d . .
H36A H 0.3213(6) 0.7706(5) 0.3980(4) 0.154 Uiso 1 calc R .
H36B H 0.2698(6) 0.7726(5) 0.4733(4) 0.154 Uiso 1 calc R .
H36C H 0.2003(6) 0.7878(5) 0.4104(4) 0.154 Uiso 1 calc R .
C37 C 0.1836(7) 0.6271(6) 0.5032(5) 0.128(3) Uiso 1 d . .
H37A H 0.1875(7) 0.5610(6) 0.5144(5) 0.192 Uiso 1 calc R .
H37B H 0.1165(7) 0.6573(6) 0.4868(5) 0.192 Uiso 1 calc R .
H37C H 0.1942(7) 0.6455(6) 0.5445(5) 0.192 Uiso 1 calc R .
C38 C 0.3721(7) 0.6028(6) 0.4763(5) 0.132(3) Uiso 1 d . .
H38A H 0.3752(7) 0.5370(6) 0.4851(5) 0.197 Uiso 1 calc R .
H38B H 0.3795(7) 0.6183(6) 0.5194(5) 0.197 Uiso 1 calc R .
H38C H 0.4270(7) 0.6213(6) 0.4426(5) 0.197 Uiso 1 calc R .
C39 C -0.0673(2) 0.5627(2) 0.2761(2) 0.0317(6) Uani 1 d . .
C40 C -0.1442(3) 0.5952(3) 0.3286(2) 0.0532(10) Uani 1 d . .
H40 H -0.1767(3) 0.5514(3) 0.3612(2) 0.064 Uiso 1 calc R .
C41 C -0.1696(3) 0.6829(3) 0.3322(2) 0.0543(10) Uani 1 d . .
H41 H -0.1400(3) 0.7260(3) 0.2969(2) 0.065 Uiso 1 calc R .
C42 C -0.2382(4) 0.7194(3) 0.3847(2) 0.0557(10) Uani 1 d . .
C43 C -0.3161(4) 0.6730(3) 0.4243(2) 0.0594(11) Uani 1 d . .
H43 H -0.3247(4) 0.6173(3) 0.4163(2) 0.071 Uiso 1 calc R .
C44 C -0.3797(4) 0.7082(4) 0.4746(2) 0.0675(13) Uani 1 d . .
H44 H -0.4307(4) 0.6763(4) 0.5001(2) 0.081 Uiso 1 calc R .
C45 C -0.3679(5) 0.7910(4) 0.4875(3) 0.076(2) Uani 1 d . .
H45 H -0.4101(5) 0.8145(4) 0.5220(3) 0.091 Uiso 1 calc R .
C46 C -0.2923(5) 0.8384(4) 0.4483(3) 0.083(2) Uani 1 d . .
H46 H -0.2825(5) 0.8936(4) 0.4566(3) 0.100 Uiso 1 calc R .
C47 C -0.2325(4) 0.8028(4) 0.3969(3) 0.0719(14) Uani 1 d . .
H47 H -0.1853(4) 0.8373(4) 0.3689(3) 0.086 Uiso 1 calc R .
B B 0.3772(3) 0.8967(3) -0.1882(2) 0.0333(7) Uani 1 d . .
C101 C 0.4360(3) 0.8126(2) -0.1262(2) 0.0370(7) Uani 1 d . .
C102 C 0.5444(3) 0.9762(3) -0.2243(2) 0.0481(9) Uani 1 d . .
H102 H 0.5836(3) 0.9166(3) -0.2152(2) 0.058 Uiso 1 calc R .
C103 C 0.5954(4) 1.0528(4) -0.2501(2) 0.0591(11) Uani 1 d . .
H103 H 0.6672(4) 1.0433(4) -0.2574(2) 0.071 Uiso 1 calc R .
C104 C 0.5394(4) 1.1414(4) -0.2646(2) 0.0654(13) Uani 1 d . .
H104 H 0.5731(4) 1.1921(4) -0.2813(2) 0.078 Uiso 1 calc R .
C105 C 0.4329(4) 1.1546(3) -0.2541(2) 0.0608(12) Uani 1 d . .
H105 H 0.3944(4) 1.2144(3) -0.2645(2) 0.073 Uiso 1 calc R .
C106 C 0.3827(3) 1.0786(3) -0.2281(2) 0.0476(9) Uani 1 d . .
H106 H 0.3109(3) 1.0892(3) -0.2212(2) 0.057 Uiso 1 calc R .
C201 C 0.2604(3) 0.9248(2) -0.1530(2) 0.0326(6) Uani 1 d . .
C202 C 0.2473(3) 0.9672(2) -0.0969(2) 0.0368(7) Uani 1 d . .
H202 H 0.3056(3) 0.9805(2) -0.0818(2) 0.044 Uiso 1 calc R .
C203 C 0.1519(3) 0.9904(2) -0.0628(2) 0.0410(8) Uani 1 d . .
H203 H 0.1471(3) 1.0180(2) -0.0255(2) 0.049 Uiso 1 calc R .
C204 C 0.0629(3) 0.9720(2) -0.0848(2) 0.0420(8) Uani 1 d . .
H204 H -0.0018(3) 0.9883(2) -0.0631(2) 0.050 Uiso 1 calc R .
C205 C 0.0730(3) 0.9293(3) -0.1391(2) 0.0428(8) Uani 1 d . .
H205 H 0.0146(3) 0.9157(3) -0.1539(2) 0.051 Uiso 1 calc R .
C206 C 0.1698(3) 0.9060(2) -0.1723(2) 0.0386(7) Uani 1 d . .
H206 H 0.1742(3) 0.8767(2) -0.2087(2) 0.046 Uiso 1 calc R .
C301 C 0.3771(3) 0.8650(2) -0.2618(2) 0.0350(7) Uani 1 d . .
C302 C 0.3111(3) 0.9162(3) -0.3148(2) 0.0428(8) Uani 1 d . .
H302 H 0.2645(3) 0.9676(3) -0.3068(2) 0.051 Uiso 1 calc R .
C303 C 0.3120(3) 0.8940(3) -0.3786(2) 0.0519(9) Uani 1 d . .
H303 H 0.2655(3) 0.9291(3) -0.4119(2) 0.062 Uiso 1 calc R .
C304 C 0.3821(4) 0.8196(3) -0.3926(2) 0.0581(11) Uani 1 d . .
H304 H 0.3831(4) 0.8041(3) -0.4353(2) 0.070 Uiso 1 calc R .
C305 C 0.4500(3) 0.7688(3) -0.3434(2) 0.0526(10) Uani 1 d . .
H305 H 0.4983(3) 0.7192(3) -0.3529(2) 0.063 Uiso 1 calc R .
C306 C 0.4475(3) 0.7910(3) -0.2789(2) 0.0416(8) Uani 1 d . .
H306 H 0.4944(3) 0.7553(3) -0.2462(2) 0.050 Uiso 1 calc R .
C401 C 0.4362(3) 0.9868(2) -0.2118(2) 0.0364(7) Uani 1 d . .
C402 C 0.5025(3) 0.8264(3) -0.0810(2) 0.0481(9) Uani 1 d . .
H402 H 0.5173(3) 0.8857(3) -0.0876(2) 0.058 Uiso 1 calc R .
C403 C 0.5480(4) 0.7551(4) -0.0264(2) 0.0608(11) Uani 1 d . .
H403 H 0.5917(4) 0.7674(4) 0.0025(2) 0.073 Uiso 1 calc R .
C404 C 0.5274(4) 0.6669(3) -0.0160(2) 0.0640(12) Uani 1 d . .
H404 H 0.5586(4) 0.6187(3) 0.0193(2) 0.077 Uiso 1 calc R .
C405 C 0.4611(4) 0.6502(3) -0.0578(2) 0.0561(10) Uani 1 d . .
H405 H 0.4459(4) 0.5909(3) -0.0502(2) 0.067 Uiso 1 calc R .
C406 C 0.4160(3) 0.7223(3) -0.1118(2) 0.0454(8) Uani 1 d . .
H406 H 0.3707(3) 0.7094(3) -0.1394(2) 0.055 Uiso 1 calc R .
N7 N 0.5963(5) 1.0751(5) -0.0788(4) 0.114(2) Uiso 1 d . .
C48 C 0.6851(6) 1.0090(5) -0.0843(4) 0.089(2) Uiso 1 d . .
C49 C 0.7561(6) 0.9595(6) -0.0910(4) 0.113(2) Uiso 1 d . .
H49A H 0.7385(6) 0.9009(6) -0.0905(4) 0.169 Uiso 1 calc R .
H49B H 0.7999(6) 0.9515(6) -0.0533(4) 0.169 Uiso 1 calc R .
H49C H 0.7922(6) 0.9829(6) -0.1352(4) 0.169 Uiso 1 calc R .
N8 N 0.7351(6) 0.9924(5) -0.4253(4) 0.120(2) Uiso 1 d . .
C50 C 0.6476(5) 1.0005(4) -0.4173(3) 0.0746(14) Uiso 1 d . .
C51 C 0.5392(5) 1.0095(5) -0.4047(4) 0.090(2) Uiso 1 d . .
H51A H 0.5084(5) 1.0117(5) -0.4471(4) 0.136 Uiso 1 calc R .
H51B H 0.5126(5) 1.0657(5) -0.3901(4) 0.136 Uiso 1 calc R .
H51C H 0.5229(5) 0.9573(5) -0.3684(4) 0.136 Uiso 1 calc R .

loop_
_atom_type_symbol
_atom_type_description
_atom_type_scat_dispersion_real
_atom_type_scat_dispersion_imag
_atom_type_scat_source
C C 0.0033 0.0016 'International Tables Vol C Tables 4.2.6.8 and 6.1.1.4'
H H 0.0000 0.0000 'International Tables Vol C Tables 4.2.6.8 and 6.1.1.4'
B B 0.0013 0.0007 'International Tables Vol C Tables 4.2.6.8 and 6.1.1.4'
N N 0.0061 0.0033 'International Tables Vol C Tables 4.2.6.8 and 6.1.1.4'
O O 0.0106 0.0060 'International Tables Vol C Tables 4.2.6.8 and 6.1.1.4'
S S 0.1246 0.1234 'International Tables Vol C Tables 4.2.6.8 and 6.1.1.4'
Co Co 0.3494 0.9721 'International Tables Vol C Tables 4.2.6.8 and 6.1.1.4'

loop_
_geom_angle_atom_site_label_1
_geom_angle_atom_site_label_2
_geom_angle_atom_site_label_3
_geom_angle
_geom_angle_site_symmetry_1
_geom_angle_site_symmetry_3
_geom_angle_publ_flag
O1 Co1 N2 160.30(10) . . ?
O1 Co1 N3 88.56(10) . . ?
N2 Co1 N3 81.10(11) . . ?
O1 Co1 N1 86.19(9) . . ?
N2 Co1 N1 79.04(10) . . ?
N3 Co1 N1 99.21(10) . . ?
O1 Co1 S2 97.96(7) . . ?
N2 Co1 S2 98.75(9) . . ?
N3 Co1 S2 89.95(8) . . ?
N1 Co1 S2 170.07(7) . . ?
O1 Co1 S1 93.75(7) . . ?
N2 Co1 S1 99.15(9) . . ?
N3 Co1 S1 170.71(8) . . ?
N1 Co1 S1 89.93(7) . . ?
S2 Co1 S1 80.82(4) . . ?
O2 Co2 N5 161.12(11) . . ?
O2 Co2 N4 88.25(10) . . ?
N5 Co2 N4 80.57(10) . . ?
O2 Co2 N6 86.73(10) . . ?
N5 Co2 N6 80.46(11) . . ?
N4 Co2 N6 100.45(10) . . ?
O2 Co2 S2 95.89(7) . . ?
N5 Co2 S2 99.14(9) . . ?
N4 Co2 S2 89.41(8) . . ?
N6 Co2 S2 169.89(7) . . ?
O2 Co2 S1 95.31(7) . . ?
N5 Co2 S1 98.42(8) . . ?
N4 Co2 S1 169.41(8) . . ?
N6 Co2 S1 89.72(8) . . ?
S2 Co2 S1 80.32(4) . . ?
C1 S1 Co1 100.39(11) . . ?
C1 S1 Co2 100.45(11) . . ?
Co1 S1 Co2 85.71(4) . . ?
C17 S2 Co2 105.86(11) . . ?
C17 S2 Co1 106.11(11) . . ?
Co2 S2 Co1 89.05(4) . . ?
C39 O1 Co1 133.6(2) . . ?
C39 O2 Co2 133.5(2) . . ?
C9 N1 C8 109.8(3) . . ?
C9 N1 C7 106.4(3) . . ?
C8 N1 C7 107.3(3) . . ?
C9 N1 Co1 106.4(2) . . ?
C8 N1 Co1 115.9(2) . . ?
C7 N1 Co1 110.6(2) . . ?
C10 N2 C11 107.8(3) . . ?
C10 N2 C12 111.2(3) . . ?
C11 N2 C12 108.9(3) . . ?
C10 N2 Co1 107.3(2) . . ?
C11 N2 Co1 112.4(2) . . ?
C12 N2 Co1 109.1(2) . . ?
C14 N3 C13 109.4(3) . . ?
C14 N3 C15 107.6(3) . . ?
C13 N3 C15 107.0(3) . . ?
C14 N3 Co1 116.3(2) . . ?
C13 N3 Co1 103.8(2) . . ?
C15 N3 Co1 112.3(2) . . ?
C23 N4 C24 109.5(3) . . ?
C23 N4 C22 107.3(3) . . ?
C24 N4 C22 107.6(3) . . ?
C23 N4 Co2 116.1(2) . . ?
C24 N4 Co2 103.4(2) . . ?
C22 N4 Co2 112.7(2) . . ?
C26 N5 C27 107.9(3) . . ?
C26 N5 C25 108.6(3) . . ?
C27 N5 C25 110.8(3) . . ?
C26 N5 Co2 112.5(2) . . ?
C27 N5 Co2 107.8(2) . . ?
C25 N5 Co2 109.3(2) . . ?
C29 N6 C28 109.7(3) . . ?
C29 N6 C30 108.1(3) . . ?
C28 N6 C30 106.7(3) . . ?
C29 N6 Co2 115.6(2) . . ?
C28 N6 Co2 105.5(2) . . ?
C30 N6 Co2 110.9(2) . . ?
C6 C1 C2 118.5(3) . . ?
C6 C1 S1 120.3(2) . . ?
C2 C1 S1 121.2(2) . . ?
C3 C2 C1 119.8(3) . . ?
C3 C2 C7 119.9(3) . . ?
C1 C2 C7 120.0(3) . . ?
C2 C3 C4 122.3(3) . . ?
C5 C4 C3 116.8(3) . . ?
C5 C4 C31 122.5(3) . . ?
C3 C4 C31 120.7(3) . . ?
C4 C5 C6 122.4(3) . . ?
C1 C6 C5 119.4(3) . . ?
C1 C6 C30 120.6(3) . . ?
C5 C6 C30 120.0(3) . . ?
N1 C7 C2 116.7(3) . . ?
N1 C9 C10 110.3(3) . . ?
N2 C10 C9 111.8(3) . . ?
N2 C12 C13 114.1(3) . . ?
N3 C13 C12 112.2(3) . . ?
N3 C15 C16 115.9(3) . . ?
C21 C16 C17 119.5(3) . . ?
C21 C16 C15 120.3(3) . . ?
C17 C16 C15 120.0(3) . . ?
C18 C17 C16 118.3(3) . . ?
C18 C17 S2 121.3(2) . . ?
C16 C17 S2 120.3(3) . . ?
C19 C18 C17 120.0(3) . . ?
C19 C18 C22 120.0(3) . . ?
C17 C18 C22 119.5(3) . . ?
C20 C19 C18 122.3(4) . . ?
C19 C20 C21 116.7(3) . . ?
C19 C20 C35 122.6(4) . . ?
C21 C20 C35 120.7(3) . . ?
C16 C21 C20 122.8(3) . . ?
N4 C22 C18 116.4(3) . . ?
N4 C24 C25 111.9(3) . . ?
N5 C25 C24 113.2(3) . . ?
N5 C27 C28 113.8(3) . . ?
N6 C28 C27 110.7(3) . . ?
C6 C30 N6 115.8(3) . . ?
C33 C31 C32 108.0(4) . . ?
C33 C31 C4 112.2(3) . . ?
C32 C31 C4 109.3(3) . . ?
C33 C31 C34 109.0(4) . . ?
C32 C31 C34 108.8(4) . . ?
C4 C31 C34 109.4(3) . . ?
C36 C35 C37 110.5(6) . . ?
C36 C35 C20 114.1(4) . . ?
C37 C35 C20 108.3(5) . . ?
C36 C35 C38 108.6(5) . . ?
C37 C35 C38 107.0(6) . . ?
C20 C35 C38 108.2(5) . . ?
O1 C39 O2 127.4(3) . . ?
O1 C39 C40 115.7(3) . . ?
O2 C39 C40 116.6(3) . . ?
C41 C40 C39 124.0(4) . . ?
C40 C41 C42 127.4(4) . . ?
C47 C42 C43 116.3(4) . . ?
C47 C42 C41 121.3(4) . . ?
C43 C42 C41 122.3(4) . . ?
C44 C43 C42 121.5(5) . . ?
C43 C44 C45 120.2(5) . . ?
C44 C45 C46 119.2(4) . . ?
C47 C46 C45 119.0(5) . . ?
C42 C47 C46 123.7(5) . . ?
C401 B C201 110.7(3) . . ?
C401 B C301 103.9(3) . . ?
C201 B C301 113.2(3) . . ?
C401 B C101 112.5(3) . . ?
C201 B C101 104.5(3) . . ?
C301 B C101 112.3(3) . . ?
C406 C101 C402 114.8(3) . . ?
C406 C101 B 121.3(3) . . ?
C402 C101 B 123.7(3) . . ?
C401 C102 C103 122.1(4) . . ?
C104 C103 C102 120.2(4) . . ?
C103 C104 C105 119.4(4) . . ?
C104 C105 C106 120.2(4) . . ?
C105 C106 C401 122.6(4) . . ?
C206 C201 C202 115.1(3) . . ?
C206 C201 B 125.1(3) . . ?
C202 C201 B 119.7(3) . . ?
C203 C202 C201 123.3(3) . . ?
C202 C203 C204 119.7(3) . . ?
C205 C204 C203 118.6(3) . . ?
C204 C205 C206 120.7(3) . . ?
C205 C206 C201 122.5(3) . . ?
C306 C301 C302 114.8(3) . . ?
C306 C301 B 123.3(3) . . ?
C302 C301 B 121.6(3) . . ?
C303 C302 C301 123.2(4) . . ?
C304 C303 C302 119.6(4) . . ?
C305 C304 C303 119.5(4) . . ?
C304 C305 C306 120.4(4) . . ?
C305 C306 C301 122.4(4) . . ?
C106 C401 C102 115.4(3) . . ?
C106 C401 B 122.9(3) . . ?
C102 C401 B 121.4(3) . . ?
C101 C402 C403 123.1(4) . . ?
C404 C403 C402 119.4(4) . . ?
C405 C404 C403 119.8(4) . . ?
C404 C405 C406 120.1(4) . . ?
C101 C406 C405 122.8(4) . . ?
C49 C48 N7 177.1(9) . . ?
N8 C50 C51 177.8(7) . . ?

loop_
_geom_bond_atom_site_label_1
_geom_bond_atom_site_label_2
_geom_bond_distance
_geom_bond_site_symmetry_2
_geom_bond_publ_flag
Co1 O1 2.020(2) . ?
Co1 N2 2.199(3) . ?
Co1 N3 2.282(3) . ?
Co1 N1 2.352(3) . ?
Co1 S2 2.4750(12) . ?
Co1 S1 2.5155(12) . ?
Co2 O2 2.022(2) . ?
Co2 N5 2.195(3) . ?
Co2 N4 2.319(3) . ?
Co2 N6 2.322(3) . ?
Co2 S2 2.4515(13) . ?
Co2 S1 2.5632(10) . ?
S1 C1 1.767(3) . ?
S2 C17 1.763(3) . ?
O1 C39 1.245(4) . ?
O2 C39 1.254(4) . ?
N1 C9 1.480(4) . ?
N1 C8 1.482(4) . ?
N1 C7 1.496(4) . ?
N2 C10 1.485(5) . ?
N2 C11 1.493(5) . ?
N2 C12 1.493(5) . ?
N3 C14 1.469(5) . ?
N3 C13 1.479(5) . ?
N3 C15 1.489(4) . ?
N4 C23 1.474(5) . ?
N4 C24 1.480(4) . ?
N4 C22 1.486(4) . ?
N5 C26 1.474(5) . ?
N5 C27 1.481(5) . ?
N5 C25 1.484(4) . ?
N6 C29 1.466(5) . ?
N6 C28 1.490(5) . ?
N6 C30 1.492(4) . ?
C1 C6 1.399(4) . ?
C1 C2 1.400(4) . ?
C2 C3 1.388(4) . ?
C2 C7 1.504(4) . ?
C3 C4 1.393(5) . ?
C4 C5 1.381(5) . ?
C4 C31 1.531(5) . ?
C5 C6 1.402(4) . ?
C6 C30 1.492(4) . ?
C9 C10 1.506(5) . ?
C12 C13 1.513(6) . ?
C15 C16 1.500(5) . ?
C16 C21 1.382(5) . ?
C16 C17 1.409(4) . ?
C17 C18 1.399(5) . ?
C18 C19 1.388(5) . ?
C18 C22 1.499(5) . ?
C19 C20 1.387(5) . ?
C20 C21 1.391(5) . ?
C20 C35 1.532(5) . ?
C24 C25 1.505(6) . ?
C27 C28 1.503(6) . ?
C31 C33 1.519(6) . ?
C31 C32 1.523(6) . ?
C31 C34 1.532(6) . ?
C35 C36 1.469(8) . ?
C35 C37 1.499(10) . ?
C35 C38 1.561(10) . ?
C39 C40 1.479(5) . ?
C40 C41 1.324(6) . ?
C41 C42 1.447(6) . ?
C42 C47 1.366(7) . ?
C42 C43 1.406(6) . ?
C43 C44 1.375(6) . ?
C44 C45 1.386(8) . ?
C45 C46 1.389(8) . ?
C46 C47 1.373(7) . ?
B C401 1.641(5) . ?
B C201 1.642(5) . ?
B C301 1.646(5) . ?
B C101 1.650(5) . ?
C101 C406 1.396(5) . ?
C101 C402 1.397(5) . ?
C102 C401 1.406(5) . ?
C102 C103 1.407(6) . ?
C103 C104 1.373(7) . ?
C104 C105 1.379(7) . ?
C105 C106 1.395(5) . ?
C106 C401 1.401(5) . ?
C201 C206 1.397(5) . ?
C201 C202 1.398(4) . ?
C202 C203 1.386(5) . ?
C203 C204 1.396(5) . ?
C204 C205 1.374(5) . ?
C205 C206 1.393(5) . ?
C301 C306 1.398(5) . ?
C301 C302 1.401(5) . ?
C302 C303 1.385(5) . ?
C303 C304 1.378(6) . ?
C304 C305 1.367(7) . ?
C305 C306 1.394(5) . ?
C402 C403 1.401(6) . ?
C403 C404 1.376(7) . ?
C404 C405 1.366(7) . ?
C405 C406 1.398(6) . ?
N7 C48 1.398(9) . ?
C48 C49 1.098(9) . ?
N8 C50 1.134(8) . ?
C50 C51 1.409(8) . ?
